data_1534432
loop_
_publ_author_name
'Gaunt, A. J.'
'May, I.'
'Collison, D.'
'Holman, K. T.'
'Pope, M. T.'

_publ_section_title
;
 Polyoxometal cations within polyoxometalate anions. Seven-coordinate
 uranium and zirconium heteroatom groups in ((U O~2~)~12~(\m~3~-O)4(\m~2~-H~2~
 O)~12~(P~2~ W~15~ O~56~)~4~)^32-^ and (Zr~4~(\m~3~-O)~2~(\m~2~-O H)~2~(H~2~
 O)~4~(P~2~ W~16~ O~59~)~2~)^14-^
;
_journal_name_full 'Journal of Molecular Structure'
_journal_page_first 101
_journal_page_last 106
_journal_paper_doi 10.1016/S0022-2860(03)00272-2
_journal_volume 656
_journal_year 2003
_chemical_formula_sum 'O341 P8 U12 W60'
_chemical_name_systematic 'Na32 ((U O2)12 O4 (H2 O)12) (P2 W15 O56)4 (H2 O)77'
_space_group_IT_number 15
_symmetry_space_group_name_Hall '-C 2yc'
_symmetry_space_group_name_H-M 'C 1 2/c 1'
_cell_angle_alpha 90
_cell_angle_beta 134.622
_cell_angle_gamma 90
_cell_formula_units_Z 4
_cell_length_a 40.355
_cell_length_b 43.385
_cell_length_c 28.573
_cell_volume 35606.080
_citation_journal_id_ASTM JMOSB4
_cod_data_source_file Gaunt_JMOSB4_2003_852.cif
_cod_data_source_block O341P8U12W60
_cod_original_cell_volume 35606.08
_cod_database_code 1534432

loop_
_symmetry_equiv_pos_as_xyz
x,y,z
-x,y,-z+1/2
-x,-y,-z
x,-y,z-1/2
x+1/2,y+1/2,z
-x+1/2,y+1/2,-z+1/2
-x+1/2,-y+1/2,-z
x+1/2,-y+1/2,z-1/2

loop_
_atom_site_label
_atom_site_type_symbol
_atom_site_fract_x
_atom_site_fract_y
_atom_site_fract_z
_atom_site_occupancy
_atom_site_U_iso_or_equiv
_atom_site_attached_hydrogens
U1 U+6 0.53135 0.03994 0.40495 1 0.0 0
U2 U+6 0.4522 0.10298 0.37291 1 0.0 0
U3 U+6 0.40496 0.04173 0.24512 1 0.0 0
U4 U+6 0.37597 0.21095 0.15867 1 0.0 0
U5 U+6 0.41062 0.20951 0.06621 1 0.0 0
U6 U+6 0.32997 0.14825 0.03322 1 0.0 0
W1 W+6 0.65348 -0.02613 0.38062 1 0.0 0
W2 W+6 0.72914 0.03514 0.41423 1 0.0 0
W3 W+6 0.76622 0.0907 0.52524 1 0.0 0
W4 W+6 0.72914 0.08973 0.60999 1 0.0 0
W5 W+6 0.65788 0.03309 0.5773 1 0.0 0
W6 W+6 0.61789 -0.02658 0.45826 1 0.0 0
W7 W+6 0.75856 -0.07551 0.51789 1 0.0 0
W8 W+6 0.83597 -0.01347 0.55223 1 0.0 0
W9 W+6 0.87221 0.04161 0.66145 1 0.0 0
W10 W+6 0.8346 0.0407 0.74759 1 0.0 0
W11 W+6 0.76414 -0.01505 0.7158 1 0.0 0
W12 W+6 0.72357 -0.07568 0.59457 1 0.0 0
W13 W+6 0.88213 -0.07422 0.67807 1 0.0 0
W14 W+6 0.91954 -0.01785 0.78991 1 0.0 0
W15 W+6 0.84749 -0.07479 0.75706 1 0.0 0
W16 W+6 0.3682 0.16145 0.34992 1 0.0 0
W17 W+6 0.48931 0.16054 0.50678 1 0.0 0
W18 W+6 0.56252 0.21618 0.54164 1 0.0 0
W19 W+6 0.52104 0.27722 0.42419 1 0.0 0
W20 W+6 0.40862 0.27747 0.27768 1 0.0 0
W21 W+6 0.32992 0.21784 0.24038 1 0.0 0
W22 W+6 0.33605 0.21057 0.42417 1 0.0 0
W23 W+6 0.45911 0.20995 0.58344 1 0.0 0
W24 W+6 0.53138 0.26515 0.61785 1 0.0 0
W25 W+6 0.48813 0.32688 0.49686 1 0.0 0
W26 W+6 0.37723 0.32667 0.35271 1 0.0 0
W27 W+6 0.2971 0.26599 0.3147 1 0.0 0
W28 W+6 0.378 0.26944 0.55064 1 0.0 0
W29 W+6 0.45161 0.32591 0.58521 1 0.0 0
W30 W+6 0.33851 0.32589 0.43887 1 0.0 0
P1 P+5 0.69 0.0343 0.4903 1 0.0 0
P2 P+5 0.8012 -0.0178 0.636 1 0.0 0
P3 P+5 0.4475 0.2173 0.3878 1 0.0 0
P4 P+5 0.4138 0.2695 0.4678 1 0.0 0
O1 O-2 0.6092 0.0515 0.4998 1 0.0 0
O2 O-2 0.5773 0.006 0.4063 1 0.0 0
O3 O-2 0.4001 0.1437 0.332 1 0.0 0
O4 O-2 0.491 0.1435 0.4504 1 0.0 0
O5 O-2 0.4202 0.2458 0.2519 1 0.0 0
O6 O-2 0.3577 0.2011 0.2219 1 0.0 0
O7 O-2 0.6717 0.0521 0.3565 1 0.0 0
O8 O-2 0.7096 0.1074 0.4662 1 0.0 0
O9 O-2 0.6139 0.006 0.3307 1 0.0 0
O10 O-2 0.6442 0.0548 0.4327 1 0.0 0
O11 O-2 0.6788 0.1067 0.529 1 0.0 0
O12 O-2 0.7411 0.0299 0.3686 1 0.0 0
O13 O-2 0.7608 0.0731 0.4585 1 0.0 0
O14 O-2 0.7992 0.1225 0.5455 1 0.0 0
O15 O-2 0.7062 -0.005 0.4064 1 0.0 0
O16 O-2 0.6388 -0.0502 0.3218 1 0.0 0
O17 O-2 0.7297 0.0441 0.4952 1 0.0 0
O18 O-2 0.7669 0.0889 0.5927 1 0.0 0
O19 O-2 0.6745 0.0016 0.4691 1 0.0 0
O20 O-2 0.6186 -0.0438 0.3959 1 0.0 0
O21 O-2 0.7005 0.0434 0.553 1 0.0 0
O22 O-2 0.7793 0.061 0.6852 1 0.0 0
O23 O-2 0.7499 0.1227 0.6617 1 0.0 0
O24 O-2 0.6928 0.0717 0.6218 1 0.0 0
O25 O-2 0.6345 0.0291 0.6076 1 0.0 0
O26 O-2 0.5807 -0.0538 0.45 1 0.0 0
O27 O-2 0.6466 -0.0051 0.537 1 0.0 0
O28 O-2 0.7203 0.0123 0.6597 1 0.0 0
O29 O-2 0.6731 -0.0549 0.5232 1 0.0 0
O30 O-2 0.7036 -0.0544 0.4521 1 0.0 0
O31 O-2 0.8238 0.0622 0.5908 1 0.0 0
O32 O-2 0.7902 0.0145 0.4921 1 0.0 0
O33 O-2 0.7537 -0.0242 0.7621 1 0.0 0
O34 O-2 0.6965 -0.1057 0.5979 1 0.0 0
O35 O-2 0.7318 -0.0468 0.6497 1 0.0 0
O36 O-2 0.8105 0.0156 0.7743 1 0.0 0
O37 O-2 0.7918 0.0014 0.6702 1 0.0 0
O38 O-2 0.869 0.0659 0.8139 1 0.0 0
O39 O-2 0.7367 -0.0969 0.5488 1 0.0 0
O40 O-2 0.7629 -0.0412 0.5862 1 0.0 0
O41 O-2 0.8213 -0.0452 0.7647 1 0.0 0
O42 O-2 0.7894 -0.0837 0.6783 1 0.0 0
O43 O-2 0.8829 0.0074 0.7901 1 0.0 0
O44 O-2 0.8465 -0.0387 0.6956 1 0.0 0
O45 O-2 0.856 0.0499 0.705 1 0.0 0
O46 O-2 0.8163 0.0016 0.6093 1 0.0 0
O47 O-2 0.7544 -0.1048 0.4721 1 0.0 0
O48 O-2 0.7888 -0.0458 0.5159 1 0.0 0
O49 O-2 0.9162 0.0648 0.6968 1 0.0 0
O50 O-2 0.881 0.0165 0.6128 1 0.0 0
O51 O-2 0.8589 -0.0214 0.5235 1 0.0 0
O52 O-2 0.8581 -0.1014 0.811 1 0.0 0
O53 O-2 0.9004 -0.0488 0.8131 1 0.0 0
O54 O-2 0.8715 -0.0931 0.726 1 0.0 0
O55 O-2 0.9723 -0.0114 0.86 1 0.0 0
O56 O-2 0.8221 -0.0849 0.6055 1 0.0 0
O57 O-2 0.9096 0.0089 0.7281 1 0.0 0
O58 O-2 0.8763 -0.0435 0.628 1 0.0 0
O59 O-2 0.9294 -0.0507 0.752 1 0.0 0
O60 O-2 0.9172 -0.1012 0.6854 1 0.0 0
O61 O-2 0.5631 0.1987 0.4852 1 0.0 0
O62 O-2 0.5319 0.2458 0.3959 1 0.0 0
O63 O-2 0.4602 0.1961 0.356 1 0.0 0
O64 O-2 0.6212 0.219 0.6082 1 0.0 0
O65 O-2 0.5499 0.1781 0.5611 1 0.0 0
O66 O-2 0.5012 0.1279 0.5534 1 0.0 0
O67 O-2 0.5469 0.2571 0.5026 1 0.0 0
O68 O-2 0.5659 0.3016 0.4523 1 0.0 0
O69 O-2 0.4845 0.2071 0.4623 1 0.0 0
O70 O-2 0.4272 0.1615 0.4439 1 0.0 0
O71 O-2 0.4536 0.2504 0.3751 1 0.0 0
O72 O-2 0.3967 0.2088 0.3487 1 0.0 0
O73 O-2 0.4689 0.2924 0.3387 1 0.0 0
O74 O-2 0.3395 0.129 0.3426 1 0.0 0
O75 O-2 0.3425 0.19 0.3759 1 0.0 0
O76 O-2 0.3211 0.1801 0.2663 1 0.0 0
O77 O-2 0.3608 0.2567 0.2585 1 0.0 0
O78 O-2 0.3795 0.3037 0.2124 1 0.0 0
O79 O-2 0.2763 0.2214 0.1642 1 0.0 0
O80 O-2 0.3998 0.3059 0.3251 1 0.0 0
O81 O-2 0.3113 0.237 0.285 1 0.0 0
O82 O-2 0.5468 0.2374 0.5884 1 0.0 0
O83 O-2 0.4819 0.1889 0.5598 1 0.0 0
O84 O-2 0.4989 0.3058 0.4526 1 0.0 0
O85 O-2 0.5875 0.2743 0.6934 1 0.0 0
O86 O-2 0.5147 0.2337 0.6452 1 0.0 0
O87 O-2 0.469 0.1861 0.6383 1 0.0 0
O88 O-2 0.5224 0.2972 0.5628 1 0.0 0
O89 O-2 0.4564 0.2506 0.5247 1 0.0 0
O90 O-2 0.3966 0.202 0.5032 1 0.0 0
O91 O-2 0.4252 0.2925 0.4394 1 0.0 0
O92 O-2 0.3047 0.1862 0.4261 1 0.0 0
O93 O-2 0.4334 0.3483 0.4198 1 0.0 0
O94 O-2 0.3684 0.2498 0.412 1 0.0 0
O95 O-2 0.2848 0.2348 0.3498 1 0.0 0
O96 O-2 0.331 0.2965 0.3157 1 0.0 0
O97 O-2 0.3454 0.356 0.2923 1 0.0 0
O98 O-2 0.2414 0.2746 0.2489 1 0.0 0
O99 O-2 0.4962 0.2944 0.6244 1 0.0 0
O100 O-2 0.4264 0.2431 0.5881 1 0.0 0
O101 O-2 0.5286 0.356 0.5345 1 0.0 0
O102 O-2 0.4669 0.3362 0.5392 1 0.0 0
O103 O-2 0.3995 0.2903 0.4987 1 0.0 0
O104 O-2 0.3418 0.2446 0.4798 1 0.0 0
O105 O-2 0.3583 0.3361 0.3997 1 0.0 0
O106 O-2 0.3061 0.2954 0.3758 1 0.0 0
O107 O-2 0.4781 0.3528 0.6441 1 0.0 0
O108 O-2 0.4212 0.3016 0.6044 1 0.0 0
O109 O-2 0.3621 0.2635 0.591 1 0.0 0
O110 O-2 0.3917 0.3437 0.5151 1 0.0 0
O111 O-2 0.336 0.2998 0.491 1 0.0 0
O112 O-2 0.295 0.3536 0.408 1 0.0 0
O113 O-2 0.5302 0.0836 0.4582 1 0.0 2
O114 O-2 0.3825 0.086 0.269 1 0.0 2
O115 O-2 0.4718 0.0105 0.3061 1 0.0 2
O116 O-2 0.4183 0.2401 0.1432 1 0.0 2
O117 O-2 0.3638 0.1653 -0.0026 1 0.0 2
O118 O-2 0.32 0.1665 0.103 1 0.0 2
O119 O-2 0.4566 0.0552 0.3485 1 0.0 0
O120 O-2 0.3594 0.1958 0.069 1 0.0 0
O121 O-2 0.5347 0.0666 0.3593 1 0.0 0
O122 O-2 0.5309 0.0133 0.4526 1 0.0 0
O123 O-2 0.469 0.1213 0.3358 1 0.0 0
O124 O-2 0.4366 0.0867 0.4116 1 0.0 0
O125 O-2 0.4271 0.0666 0.2242 1 0.0 0
O126 O-2 0.3827 0.0158 0.2658 1 0.0 0
O127 O-2 0.4242 0.1866 0.2078 1 0.0 0
O128 O-2 0.3288 0.2387 0.1098 1 0.0 0
O129 O-2 0.4537 0.1858 0.1323 1 0.0 0
O130 O-2 0.3672 0.2357 0.0004 1 0.0 0
O131 O-2 0.3841 0.1292 0.1024 1 0.0 0
O132 O-2 0.2754 0.1637 -0.0371 1 0.0 0
O133 O-2 0.98 0.937 0.676 0.5 0.0 2
O134 O-2 0.456 0.95 0.309 0.5 0.0 2
O135 O-2 0.7553 0.9294 0.81 1 0.0 2
O136 O-2 0.274 0.2346 0.963 1 0.0 2
O137 O-2 0.195 0.196 0.947 0.5 0.0 2
O138 O-2 0.193 0.1693 0.8765 1 0.0 2
O139 O-2 0.1536 0.1267 0.798 1 0.0 2
O140 O-2 0.2165 0.2031 0.834 1 0.0 2
O141 O-2 0.216 0.1536 0.354 1 0.0 2
O142 O-2 0.3928 0.1243 0.49 1 0.0 2
O143 O-2 0.238 0.1078 0.243 0.5 0.0 2
O144 O-2 0.6774 0.0725 0.784 1 0.0 2
O145 O-2 0.7493 0.0109 0.8201 1 0.0 2
O146 O-2 0.3685 0.0479 0.398 1 0.0 2
O147 O-2 0.672 0.0219 0.74 1 0.0 2
O148 O-2 0.7452 0.0465 0.878 1 0.0 2
O149 O-2 0.4284 0.0785 0.486 1 0.0 2
O150 O-2 0.4358 0.0152 0.411 1 0.0 2
O151 O-2 0.755 0.1131 0.373 0.5 0.0 2
O152 O-2 0.863 0.9348 0.019 0.5 0.0 2
O153 O-2 0.4162 0.1598 0.2731 1 0.0 2
O154 O-2 0.319 0.0741 0.275 1 0.0 2
O155 O-2 0.5 0.26 0.25 1 0.0 2
O156 O-2 0.1756 0.2395 0.1772 1 0.0 2
O157 O-2 0.6185 0.2972 0.6129 1 0.0 2
O158 O-2 0.6446 0.3236 0.572 1 0.0 2
O159 O-2 0.1841 0.2268 0.11 1 0.0 2
O160 O-2 0.184 0.2262 0.263 0.5 0.0 2
O161 O-2 0.5 0.1777 0.25 1 0.0 2
O162 O-2 0.5 0.0754 0.25 1 0.0 2
O163 O-2 0.193 0.3209 0.199 1 0.0 2
O164 O-2 0.702 0.1742 0.634 1 0.0 2
O165 O-2 0.657 0.3094 0.777 1 0.0 2
O166 O-2 0.6047 0.0919 0.4381 1 0.0 2
O167 O-2 0.671 0.1302 0.318 0.5 0.0 2
O168 O-2 0.893 0.975 0.898 0.5 0.0 2
O169 O-2 0.229 0.2749 0.377 0.5 0.0 2
O170 O-2 0.52 0.1602 0.41 0.5 0.0 2
O171 O-2 0.4974 0.27 0.703 0.5 0.0 2
O172 O-2 0.825 0.0198 0.889 0.5 0.0 2
O173 O-2 0.5 0.3672 0.75 1 0.0 2
O174 O-2 0.227 0.1688 0.205 0.5 0.0 2
O175 O-2 0.388 0.407 0.558 0.5 0.0 2
O176 O-2 0.97 0.988 0.679 0.5 0.0 2
O177 O-2 0.598 0.122 0.516 0.5 0.0 2
O178 O-2 0.313 0.3416 0.555 1 0.0 2
O179 O-2 0.622 0.3384 0.693 0.5 0.0 2
O180 O-2 0.227 0.2275 0.982 0.5 0.0 2
O181 O-2 0.9551 0.9842 0.71 0.5 0.0 2
O182 O-2 0.6424 0.0929 0.369 0.5 0.0 2
O183 O-2 0.729 0.075 0.751 0.5 0.0 2
O184 O-2 0.681 0.345 0.543 0.5 0.0 2
